data_7226456
loop_
_publ_author_name
'de Vries, Elise J. C.'
'Kantengwa, Sylvia'
'Ayamine, Alban'
'B\'athori, Nikoletta B.'

_publ_section_title
;
 Testing the limits of synthon engineering: salts of salicylic and
 sulfosalicylic acid with nucleobases and derivatives
;
_journal_issue 39
_journal_name_full CrystEngComm
_journal_page_first 7573
_journal_paper_doi 10.1039/C6CE01534D
_journal_volume 18
_journal_year 2016
_chemical_formula_sum 'C11 H11 N3 O4'
_chemical_formula_weight 249.23
_chemical_melting_point 507(4)
_chemical_name_common '[CYT+][SA-]'
_chemical_name_systematic 'Cytosinium salicylate '
_space_group_crystal_system monoclinic
_space_group_IT_number 14
_space_group_name_Hall '-P 2yn'
_space_group_name_H-M_alt 'P 1 21/n 1'
_symmetry_space_group_name_Hall '-P 2yn'
_symmetry_space_group_name_H-M 'P 1 21/n 1'
_atom_sites_solution_hydrogens geom
_atom_sites_solution_primary direct
_atom_sites_solution_secondary difmap
_audit_creation_method SHELXL-97
_audit_update_record
;
2016-08-13 deposited with the CCDC.
2016-09-01 downloaded from the CCDC.
;
_cell_angle_alpha 90.00
_cell_angle_beta 109.93(3)
_cell_angle_gamma 90.00
_cell_formula_units_Z 4
_cell_length_a 9.6386(19)
_cell_length_b 8.5322(17)
_cell_length_c 13.910(3)
_cell_measurement_reflns_used 2254
_cell_measurement_temperature 173(2)
_cell_measurement_theta_max 28.32
_cell_measurement_theta_min 2.26
_cell_volume 1075.4(4)
_computing_cell_refinement Saint-Plus
_computing_data_collection 'Bruker DUO APEX II'
_computing_data_reduction Saint-Plus
_computing_molecular_graphics X-Seed
_computing_publication_material X-Seed
_computing_structure_refinement 'SHELXL-97 (Sheldrick, 1997)'
_computing_structure_solution 'SHELXS-97 (Sheldrick, 1990)'
_diffrn_ambient_temperature 173(2)
_diffrn_measured_fraction_theta_full 1.000
_diffrn_measured_fraction_theta_max 1.000
_diffrn_measurement_device_type 'Bruker DUO APEX II'
_diffrn_radiation_monochromator graphite
_diffrn_radiation_source 'fine-focus sealed tube'
_diffrn_radiation_type MoK\a
_diffrn_radiation_wavelength 0.71073
_diffrn_reflns_av_R_equivalents 0.0277
_diffrn_reflns_av_sigmaI/netI 0.0263
_diffrn_reflns_limit_h_max 12
_diffrn_reflns_limit_h_min -12
_diffrn_reflns_limit_k_max 11
_diffrn_reflns_limit_k_min -11
_diffrn_reflns_limit_l_max 18
_diffrn_reflns_limit_l_min -17
_diffrn_reflns_number 8987
_diffrn_reflns_theta_full 28.32
_diffrn_reflns_theta_max 28.32
_diffrn_reflns_theta_min 2.26
_exptl_absorpt_coefficient_mu 0.120
_exptl_absorpt_correction_T_max 0.9753
_exptl_absorpt_correction_T_min 0.9649
_exptl_absorpt_correction_type multi-scan
_exptl_absorpt_process_details 'SADABS, Bruker 2001'
_exptl_crystal_colour colourless
_exptl_crystal_density_diffrn 1.539
_exptl_crystal_density_method 'not measured'
_exptl_crystal_description blocks
_exptl_crystal_F_000 520
_exptl_crystal_recrystallization_method 'Re-crystallisation from solvent: 30:70 dioxane/water'
_exptl_crystal_size_max 0.30
_exptl_crystal_size_mid 0.23
_exptl_crystal_size_min 0.21
_refine_diff_density_max 0.293
_refine_diff_density_min -0.259
_refine_diff_density_rms 0.047
_refine_ls_extinction_method none
_refine_ls_goodness_of_fit_ref 1.048
_refine_ls_hydrogen_treatment noref
_refine_ls_matrix_type full
_refine_ls_number_parameters 168
_refine_ls_number_reflns 2679
_refine_ls_number_restraints 0
_refine_ls_restrained_S_all 1.048
_refine_ls_R_factor_all 0.0441
_refine_ls_R_factor_gt 0.0369
_refine_ls_shift/su_max 0.000
_refine_ls_shift/su_mean 0.000
_refine_ls_structure_factor_coef Fsqd
_refine_ls_weighting_details 'calc w=1/[\s^2^(Fo^2^)+(0.0541P)^2^+0.2802P] where P=(Fo^2^+2Fc^2^)/3'
_refine_ls_weighting_scheme calc
_refine_ls_wR_factor_gt 0.0995
_refine_ls_wR_factor_ref 0.1053
_reflns_number_gt 2254
_reflns_number_total 2679
_reflns_threshold_expression >2sigma(I)
_cod_data_source_file c6ce01534d2.cif
_cod_data_source_block 3
_cod_depositor_comments
;
The following automatic conversions were performed:

'_chemical_melting_point' value '503-511' was changed to '507(4)' -
the average value was taken and precision was estimated.

Automatic conversion script
Id: cif_fix_values 4268 2015-11-12 08:31:59Z antanas 

 Adding full bibliography for 7226454--7226460.cif.
;
_cod_database_code 7226456

loop_
_symmetry_equiv_pos_as_xyz
'x, y, z'
'-x+1/2, y+1/2, -z+1/2'
'-x, -y, -z'
'x-1/2, -y-1/2, z-1/2'

loop_
_atom_site_label
_atom_site_type_symbol
_atom_site_fract_x
_atom_site_fract_y
_atom_site_fract_z
_atom_site_U_iso_or_equiv
_atom_site_adp_type
_atom_site_occupancy
_atom_site_symmetry_multiplicity
_atom_site_calc_flag
_atom_site_refinement_flags
N11 N 0.13937(10) 0.17438(11) 0.11883(7) 0.0187(2) Uani 1 1 d .
H11 H 0.1944 0.1071 0.1042 0.040(4) Uiso 1 1 d R
O9 O 0.31113(9) 0.48726(10) 0.59619(6) 0.0242(2) Uani 1 1 d .
N13 N 0.08639(11) 0.31900(12) 0.24339(7) 0.0217(2) Uani 1 1 d .
H13 H 0.1140 0.3547 0.3086 0.035(4) Uiso 1 1 d R
C1 C 0.10113(12) 0.32190(13) 0.54906(8) 0.0187(2) Uani 1 1 d .
O8 O 0.19034(9) 0.45304(10) 0.43015(6) 0.02209(19) Uani 1 1 d .
O18 O 0.27666(9) 0.14423(10) 0.28681(6) 0.0248(2) Uani 1 1 d .
C6 C 0.12088(13) 0.28606(14) 0.65176(9) 0.0224(2) Uani 1 1 d .
C14 C -0.02544(13) 0.39266(14) 0.17014(9) 0.0232(2) Uani 1 1 d .
H14 H -0.0818 0.4696 0.1899 0.028 Uiso 1 1 calc R
O10 O 0.23097(11) 0.34951(13) 0.73096(7) 0.0333(2) Uani 1 1 d .
H10 H 0.2810 0.4105 0.7083 0.040 Uiso 1 1 calc R
N17 N 0.00972(11) 0.20567(12) -0.05213(7) 0.0234(2) Uani 1 1 d .
H17A H -0.0628 0.2474 -0.1030 0.036(4) Uiso 1 1 d R
H17B H 0.0654 0.1364 -0.0692 0.039(4) Uiso 1 1 d R
C5 C 0.02476(14) 0.18210(15) 0.67471(10) 0.0269(3) Uani 1 1 d .
H5 H 0.0395 0.1564 0.7439 0.032 Uiso 1 1 calc R
C12 C 0.17377(12) 0.20889(13) 0.22113(8) 0.0189(2) Uani 1 1 d .
C15 C -0.05826(13) 0.35906(14) 0.07006(9) 0.0216(2) Uani 1 1 d .
H15 H -0.1373 0.4103 0.0194 0.026 Uiso 1 1 calc R
C2 C -0.01927(13) 0.25594(14) 0.47261(9) 0.0216(2) Uani 1 1 d .
H2 H -0.0356 0.2815 0.4031 0.026 Uiso 1 1 calc R
C16 C 0.02897(12) 0.24461(13) 0.04266(8) 0.0185(2) Uani 1 1 d .
C4 C -0.09144(14) 0.11658(15) 0.59753(10) 0.0271(3) Uani 1 1 d .
H4 H -0.1557 0.0452 0.6139 0.033 Uiso 1 1 calc R
C7 C 0.20656(12) 0.42793(13) 0.52309(8) 0.0184(2) Uani 1 1 d .
C3 C -0.11520(14) 0.15445(15) 0.49571(10) 0.0260(3) Uani 1 1 d .
H3 H -0.1965 0.1109 0.4427 0.031 Uiso 1 1 calc R

loop_
_atom_site_aniso_label
_atom_site_aniso_U_11
_atom_site_aniso_U_22
_atom_site_aniso_U_33
_atom_site_aniso_U_23
_atom_site_aniso_U_13
_atom_site_aniso_U_12
N11 0.0175(4) 0.0224(5) 0.0154(4) -0.0013(3) 0.0044(4) 0.0016(4)
O9 0.0239(4) 0.0281(4) 0.0185(4) -0.0021(3) 0.0046(3) -0.0056(3)
N13 0.0240(5) 0.0245(5) 0.0162(5) -0.0038(4) 0.0064(4) -0.0010(4)
C1 0.0195(5) 0.0199(5) 0.0179(5) 0.0009(4) 0.0080(4) 0.0031(4)
O8 0.0254(4) 0.0263(4) 0.0154(4) -0.0018(3) 0.0080(3) -0.0044(3)
O18 0.0235(4) 0.0300(4) 0.0169(4) 0.0001(3) 0.0018(3) 0.0023(3)
C6 0.0227(5) 0.0264(6) 0.0175(5) 0.0016(4) 0.0061(4) 0.0034(5)
C14 0.0226(6) 0.0223(5) 0.0256(6) -0.0020(4) 0.0096(5) 0.0011(4)
O10 0.0335(5) 0.0473(6) 0.0164(4) 0.0011(4) 0.0052(4) -0.0104(4)
N17 0.0229(5) 0.0296(5) 0.0150(5) -0.0009(4) 0.0028(4) 0.0048(4)
C5 0.0298(6) 0.0318(6) 0.0223(6) 0.0071(5) 0.0129(5) 0.0035(5)
C12 0.0185(5) 0.0211(5) 0.0160(5) -0.0008(4) 0.0045(4) -0.0038(4)
C15 0.0195(5) 0.0224(5) 0.0210(5) 0.0008(4) 0.0044(4) 0.0021(4)
C2 0.0218(5) 0.0246(5) 0.0186(5) 0.0003(4) 0.0073(4) 0.0009(4)
C16 0.0170(5) 0.0204(5) 0.0171(5) 0.0001(4) 0.0042(4) -0.0024(4)
C4 0.0267(6) 0.0263(6) 0.0326(7) 0.0043(5) 0.0155(5) 0.0001(5)
C7 0.0196(5) 0.0191(5) 0.0171(5) -0.0007(4) 0.0067(4) 0.0024(4)
C3 0.0225(6) 0.0277(6) 0.0276(6) -0.0014(5) 0.0083(5) -0.0030(5)

loop_
_atom_type_symbol
_atom_type_description
_atom_type_scat_dispersion_real
_atom_type_scat_dispersion_imag
_atom_type_scat_source
C C 0.0033 0.0016 'International Tables Vol C Tables 4.2.6.8 and 6.1.1.4'
H H 0.0000 0.0000 'International Tables Vol C Tables 4.2.6.8 and 6.1.1.4'
N N 0.0061 0.0033 'International Tables Vol C Tables 4.2.6.8 and 6.1.1.4'
O O 0.0106 0.0060 'International Tables Vol C Tables 4.2.6.8 and 6.1.1.4'

loop_
_geom_angle_atom_site_label_1
_geom_angle_atom_site_label_2
_geom_angle_atom_site_label_3
_geom_angle
C16 N11 C12 124.04(10)
C14 N13 C12 122.75(10)
C2 C1 C6 118.31(11)
C2 C1 C7 121.11(10)
C6 C1 C7 120.58(11)
O10 C6 C5 117.70(11)
O10 C6 C1 122.37(11)
C5 C6 C1 119.93(11)
C15 C14 N13 121.50(11)
C4 C5 C6 120.40(11)
O18 C12 N13 123.02(10)
O18 C12 N11 121.45(11)
N13 C12 N11 115.53(10)
C14 C15 C16 118.04(11)
C3 C2 C1 121.55(11)
N17 C16 N11 118.53(10)
N17 C16 C15 123.35(11)
N11 C16 C15 118.11(10)
C5 C4 C3 120.40(12)
O8 C7 O9 122.61(10)
O8 C7 C1 119.46(10)
O9 C7 C1 117.91(10)
C2 C3 C4 119.36(12)

loop_
_geom_bond_atom_site_label_1
_geom_bond_atom_site_label_2
_geom_bond_distance
N11 C16 1.3584(15)
N11 C12 1.3784(14)
O9 C7 1.2678(14)
N13 C14 1.3588(16)
N13 C12 1.3659(15)
C1 C2 1.3975(17)
C1 C6 1.4089(16)
C1 C7 1.4940(15)
O8 C7 1.2664(13)
O18 C12 1.2268(14)
C6 O10 1.3549(15)
C6 C5 1.3960(17)
C14 C15 1.3491(17)
N17 C16 1.3101(15)
C5 C4 1.3783(19)
C15 C16 1.4228(16)
C2 C3 1.3822(17)
C4 C3 1.3935(18)

loop_
_geom_hbond_atom_site_label_D
_geom_hbond_atom_site_label_H
_geom_hbond_atom_site_label_A
_geom_hbond_distance_DH
_geom_hbond_distance_HA
_geom_hbond_distance_DA
_geom_hbond_angle_DHA
_geom_hbond_site_symmetry_A
N13 H13 O8 0.91 1.80 2.6993(14) 168.7 .
O10 H10 O9 0.84 1.80 2.5456(13) 146.2 .
N11 H11 O8 0.85 1.88 2.7363(13) 177.8 2_545
N17 H17B O9 0.88 1.87 2.7480(14) 176.2 2_545
N17 H17A O18 0.88 2.00 2.8766(16) 176.1 4_565
